data_4518799
loop_
_publ_author_name
'Ibrahim, Hamada Mohamed'
'Behbehani, Haider'

_publ_section_title
;
 TFA-catalyzed Q-Tube Reactor-Assisted Strategy for the Synthesis of
 Pyrido[1,2-<i>b</i>][1,2,4]triazine and
 Pyrido[1',2':2,3][1,2,4]triazino[5,6-<i>b</i>]indole Derivatives.
;
_journal_issue 24
_journal_name_full 'ACS omega'
_journal_page_first 16086
_journal_page_last 16099
_journal_paper_doi 10.1021/acsomega.1c01980
_journal_volume 6
_journal_year 2021
_chemical_formula_sum 'C21 H13 N5 O'
_chemical_formula_weight 351.36
_chemical_name_common Hamada_GH61_17_09_17
_space_group_crystal_system monoclinic
_space_group_IT_number 14
_space_group_name_Hall '-P 2ybc'
_space_group_name_H-M_alt 'P 1 21/c 1'
_atom_sites_solution_hydrogens geom
_atom_sites_solution_primary direct
_atom_sites_solution_secondary difmap
_cell_angle_alpha 90
_cell_angle_beta 97.256(8)
_cell_angle_gamma 90
_cell_formula_units_Z 4
_cell_length_a 16.3529(14)
_cell_length_b 14.2319(13)
_cell_length_c 7.2576(8)
_cell_measurement_reflns_used 1464
_cell_measurement_temperature 296.(2)
_cell_measurement_theta_max 65.4335
_cell_measurement_theta_min 4.1323
_cell_volume 1675.6(3)
_computing_cell_refinement 'SAINT V8.18C (Bruker AXS Inc., 2011)'
_computing_data_collection 'Bruker Instrument Service v2012.4.0.0'
_computing_data_reduction 'SAINT V8.18C (Bruker AXS Inc., 2011)'
_computing_structure_refinement 'SHELXL-97 (Sheldrick, 2008)'
_computing_structure_solution 'SHELXS-97 (Sheldrick, 2008)'
_diffrn_ambient_temperature 296.(2)
_diffrn_detector_area_resol_mean 8.3333
_diffrn_measured_fraction_theta_full 0.972
_diffrn_measured_fraction_theta_max 0.972
_diffrn_measurement_device_type 'Bruker X8 Prospector'
_diffrn_measurement_method 'omega and phi scans'
_diffrn_radiation_monochromator 'mirror optics'
_diffrn_radiation_type 'Cu K\a'
_diffrn_radiation_wavelength 1.54178
_diffrn_reflns_av_R_equivalents 0.1202
_diffrn_reflns_av_sigmaI/netI 0.0813
_diffrn_reflns_limit_h_max 19
_diffrn_reflns_limit_h_min -19
_diffrn_reflns_limit_k_max 16
_diffrn_reflns_limit_k_min -16
_diffrn_reflns_limit_l_max 4
_diffrn_reflns_limit_l_min -8
_diffrn_reflns_number 14541
_diffrn_reflns_theta_full 66.77
_diffrn_reflns_theta_max 66.77
_diffrn_reflns_theta_min 2.72
_diffrn_source_type 'Incoatec Cu-ImS'
_exptl_absorpt_coefficient_mu 0.732
_exptl_absorpt_correction_T_max 0.98
_exptl_absorpt_correction_T_min 0.73
_exptl_absorpt_correction_type multi-scan
_exptl_absorpt_process_details 'SADABS V2008/1 (Bruker AXS Inc.)'
_exptl_crystal_colour 'clear orange'
_exptl_crystal_density_diffrn 1.393
_exptl_crystal_density_method 'not measured'
_exptl_crystal_description Block
_exptl_crystal_F_000 728
_exptl_crystal_size_max 0.190
_exptl_crystal_size_mid 0.080
_exptl_crystal_size_min 0.030
_refine_diff_density_max 0.257
_refine_diff_density_min -0.341
_refine_ls_extinction_method none
_refine_ls_goodness_of_fit_ref 1.106
_refine_ls_hydrogen_treatment mixed
_refine_ls_matrix_type full
_refine_ls_number_parameters 245
_refine_ls_number_reflns 2896
_refine_ls_number_restraints 0
_refine_ls_restrained_S_all 1.106
_refine_ls_R_factor_all 0.1590
_refine_ls_R_factor_gt 0.0712
_refine_ls_shift/su_max 0.000
_refine_ls_shift/su_mean 0.000
_refine_ls_structure_factor_coef Fsqd
_refine_ls_weighting_details 'calc w=1/[\s^2^(Fo^2^)+(0.0925P)^2^+0.0000P] where P=(Fo^2^+2Fc^2^)/3'
_refine_ls_weighting_scheme calc
_refine_ls_wR_factor_gt 0.1798
_refine_ls_wR_factor_ref 0.2235
_reflns_number_gt 1347
_reflns_number_total 2896
_reflns_threshold_expression >2sigma(I)
_cod_data_source_file ao1c01980_si_005.cif
_cod_data_source_block I
_cod_depositor_comments 'Adding full bibliography for 4518794--4518800.cif.'
_cod_database_code 4518799

loop_
_space_group_symop_operation_xyz
'x, y, z'
'-x, y+1/2, -z+1/2'
'-x, -y, -z'
'x, -y-1/2, z-1/2'

loop_
_atom_site_type_symbol
_atom_site_label
_atom_site_fract_x
_atom_site_fract_y
_atom_site_fract_z
_atom_site_U_iso_or_equiv
_atom_site_adp_type
_atom_site_calc_flag
_atom_site_refinement_flags
_atom_site_occupancy
_atom_site_disorder_assembly
_atom_site_disorder_group
O O1 0.0233(2) 0.3622(3) 0.5120(6) 0.0891(13) Uani d . 1 . .
N N1 0.5787(2) 0.4389(3) 0.1754(5) 0.0572(11) Uani d . 1 . .
N N2 0.5034(2) 0.4183(2) 0.2296(5) 0.0538(10) Uani d . 1 . .
N N3 0.6424(3) 0.2056(3) 0.0976(5) 0.0590(11) Uani d . 1 . .
N N4 0.5150(2) 0.2507(2) 0.2001(5) 0.0515(10) Uani d . 1 . .
N N5 0.3420(3) 0.1522(3) 0.3609(6) 0.0745(14) Uani d . 1 . .
C C1 0.8325(3) 0.3869(4) -0.0092(8) 0.0731(16) Uani d . 1 . .
H H1 0.8743 0.428 -0.032 0.088 Uiso calc R 1 . .
C C2 0.7594(3) 0.4213(4) 0.0383(7) 0.0640(14) Uani d . 1 . .
H H6 0.7505 0.4857 0.0461 0.077 Uiso calc R 1 . .
C C3 0.6990(3) 0.3573(3) 0.0746(7) 0.0561(13) Uani d . 1 . .
C C4 0.6201(3) 0.3653(3) 0.1339(6) 0.0510(12) Uani d . 1 . .
C C5 0.4591(3) 0.4951(3) 0.2734(7) 0.0581(13) Uani d . 1 . .
H H7 0.4821 0.5547 0.2687 0.07 Uiso calc R 1 . .
C C6 0.3830(3) 0.4861(3) 0.3229(6) 0.0578(13) Uani d . 1 . .
H H8 0.3541 0.5394 0.3509 0.069 Uiso calc R 1 . .
C C7 0.3463(3) 0.3965(3) 0.3329(6) 0.0529(12) Uani d . 1 . .
C C8 0.2613(3) 0.3891(3) 0.3772(7) 0.0563(13) Uani d . 1 . .
C C9 0.2372(3) 0.4415(3) 0.5217(7) 0.0639(14) Uani d . 1 . .
H H11 0.2746 0.4825 0.5869 0.077 Uiso calc R 1 . .
C C10 0.1584(3) 0.4339(4) 0.5708(7) 0.0687(15) Uani d . 1 . .
H H12 0.1437 0.4683 0.6704 0.082 Uiso calc R 1 . .
C C11 0.1022(3) 0.3757(4) 0.4722(8) 0.0676(15) Uani d . 1 . .
C C12 0.0015(4) 0.4033(4) 0.6775(9) 0.099(2) Uani d . 1 . .
H H13 0.0373 0.3797 0.7824 0.149 Uiso calc R 1 . .
H H2 -0.0546 0.3876 0.6908 0.149 Uiso calc R 1 . .
H H3 0.007 0.4703 0.6713 0.149 Uiso calc R 1 . .
C C13 0.8438(3) 0.2894(4) -0.0233(8) 0.0724(16) Uani d . 1 . .
H H5 0.8937 0.2673 -0.055 0.087 Uiso calc R 1 . .
C C14 0.7840(3) 0.2254(4) 0.0080(7) 0.0662(14) Uani d . 1 . .
H H4 0.7927 0.1612 -0.0037 0.079 Uiso calc R 1 . .
C C15 0.7103(3) 0.2593(3) 0.0575(7) 0.0558(12) Uani d . 1 . .
C C16 0.5889(3) 0.2678(3) 0.1457(6) 0.0524(12) Uani d . 1 . .
C C17 0.4740(3) 0.3272(3) 0.2420(6) 0.0501(12) Uani d . 1 . .
C C18 0.3936(3) 0.3193(3) 0.2986(6) 0.0508(12) Uani d . 1 . .
C C19 0.3652(3) 0.2255(3) 0.3271(7) 0.0569(13) Uani d . 1 . .
C C20 0.2025(3) 0.3323(4) 0.2771(7) 0.0683(15) Uani d . 1 . .
H H9 0.2169 0.2976 0.1775 0.082 Uiso calc R 1 . .
C C21 0.1235(4) 0.3262(4) 0.3219(8) 0.0751(16) Uani d . 1 . .
H H10 0.0846 0.2889 0.2514 0.09 Uiso calc R 1 . .

loop_
_atom_site_aniso_label
_atom_site_aniso_U_11
_atom_site_aniso_U_22
_atom_site_aniso_U_33
_atom_site_aniso_U_12
_atom_site_aniso_U_13
_atom_site_aniso_U_23
O1 0.077(3) 0.083(3) 0.111(4) -0.008(2) 0.026(2) -0.004(2)
N1 0.072(3) 0.040(2) 0.060(3) -0.004(2) 0.009(2) 0.0001(18)
N2 0.070(3) 0.029(2) 0.061(3) -0.0012(19) 0.005(2) -0.0008(17)
N3 0.073(3) 0.043(3) 0.059(3) 0.001(2) 0.003(2) 0.0001(19)
N4 0.067(3) 0.033(2) 0.052(3) 0.0014(19) -0.001(2) -0.0028(16)
N5 0.094(4) 0.047(3) 0.080(3) -0.010(2) 0.005(3) 0.002(2)
C1 0.079(4) 0.070(4) 0.072(4) -0.006(3) 0.019(3) -0.006(3)
C2 0.085(4) 0.048(3) 0.059(3) -0.007(3) 0.011(3) 0.000(2)
C3 0.068(3) 0.047(3) 0.052(3) 0.000(3) 0.003(2) -0.002(2)
C4 0.068(3) 0.036(3) 0.047(3) 0.001(2) -0.002(2) -0.0011(19)
C5 0.078(4) 0.030(3) 0.065(3) -0.001(2) 0.004(3) 0.000(2)
C6 0.074(4) 0.036(3) 0.061(3) 0.003(2) 0.001(3) -0.003(2)
C7 0.071(4) 0.037(3) 0.048(3) 0.002(2) -0.002(2) 0.000(2)
C8 0.069(3) 0.042(3) 0.056(3) 0.001(2) 0.000(2) -0.001(2)
C9 0.074(4) 0.051(3) 0.063(4) 0.003(3) -0.004(3) -0.010(2)
C10 0.077(4) 0.061(4) 0.068(4) 0.006(3) 0.011(3) -0.009(3)
C11 0.068(4) 0.055(3) 0.079(4) 0.000(3) 0.006(3) 0.003(3)
C12 0.099(5) 0.092(5) 0.113(6) 0.010(4) 0.039(4) 0.007(4)
C13 0.074(4) 0.073(4) 0.072(4) 0.006(3) 0.015(3) -0.002(3)
C14 0.080(4) 0.058(3) 0.060(3) 0.010(3) 0.004(3) -0.002(3)
C15 0.071(3) 0.049(3) 0.046(3) 0.002(3) 0.000(2) 0.000(2)
C16 0.072(3) 0.039(3) 0.043(3) -0.004(3) -0.006(2) -0.001(2)
C17 0.066(3) 0.037(3) 0.045(3) 0.000(2) -0.003(2) 0.0009(19)
C18 0.069(3) 0.033(3) 0.048(3) -0.007(2) -0.002(2) 0.0012(19)
C19 0.071(3) 0.043(3) 0.054(3) -0.005(3) -0.002(2) -0.002(2)
C20 0.076(4) 0.058(3) 0.070(4) -0.007(3) 0.005(3) -0.015(3)
C21 0.076(4) 0.063(4) 0.084(4) -0.012(3) 0.000(3) -0.010(3)

loop_
_atom_type_symbol
_atom_type_description
_atom_type_scat_dispersion_real
_atom_type_scat_dispersion_imag
_atom_type_scat_source
C C 0.0181 0.0091 'International Tables Vol C Tables 4.2.6.8 and 6.1.1.4'
H H 0.0000 0.0000 'International Tables Vol C Tables 4.2.6.8 and 6.1.1.4'
N N 0.0311 0.0180 'International Tables Vol C Tables 4.2.6.8 and 6.1.1.4'
O O 0.0492 0.0322 'International Tables Vol C Tables 4.2.6.8 and 6.1.1.4'

loop_
_geom_angle_atom_site_label_1
_geom_angle_atom_site_label_2
_geom_angle_atom_site_label_3
_geom_angle_site_symmetry_1
_geom_angle_site_symmetry_3
_geom_angle
_geom_angle_publ_flag
C11 O1 C12 . . 117.6(5) ?
C4 N1 N2 . . 114.0(4) ?
C5 N2 N1 . . 114.6(4) ?
C5 N2 C17 . . 122.1(4) ?
N1 N2 C17 . . 123.3(4) ?
C16 N3 C15 . . 104.8(4) ?
C17 N4 C16 . . 114.7(4) ?
C2 C1 C13 . . 119.8(5) ?
C2 C1 H1 . . 120.1 ?
C13 C1 H1 . . 120.1 ?
C1 C2 C3 . . 118.3(5) ?
C1 C2 H6 . . 120.9 ?
C3 C2 H6 . . 120.9 ?
C2 C3 C4 . . 134.5(5) ?
C2 C3 C15 . . 121.6(5) ?
C4 C3 C15 . . 103.9(4) ?
N1 C4 C3 . . 130.9(4) ?
N1 C4 C16 . . 123.1(5) ?
C3 C4 C16 . . 105.9(4) ?
C6 C5 N2 . . 121.4(4) ?
C6 C5 H7 . . 119.3 ?
N2 C5 H7 . . 119.3 ?
C5 C6 C7 . . 120.8(5) ?
C5 C6 H8 . . 119.6 ?
C7 C6 H8 . . 119.6 ?
C18 C7 C6 . . 117.2(4) ?
C18 C7 C8 . . 123.2(4) ?
C6 C7 C8 . . 119.7(4) ?
C9 C8 C20 . . 117.8(5) ?
C9 C8 C7 . . 119.6(4) ?
C20 C8 C7 . . 122.6(5) ?
C8 C9 C10 . . 121.1(5) ?
C8 C9 H11 . . 119.5 ?
C10 C9 H11 . . 119.5 ?
C11 C10 C9 . . 119.9(5) ?
C11 C10 H12 . . 120.1 ?
C9 C10 H12 . . 120.1 ?
C10 C11 O1 . . 124.2(5) ?
C10 C11 C21 . . 120.2(5) ?
O1 C11 C21 . . 115.6(5) ?
O1 C12 H13 . . 109.5 ?
O1 C12 H2 . . 109.5 ?
H13 C12 H2 . . 109.5 ?
O1 C12 H3 . . 109.5 ?
H13 C12 H3 . . 109.5 ?
H2 C12 H3 . . 109.5 ?
C14 C13 C1 . . 122.6(5) ?
C14 C13 H5 . . 118.7 ?
C1 C13 H5 . . 118.7 ?
C13 C14 C15 . . 118.1(5) ?
C13 C14 H4 . . 120.9 ?
C15 C14 H4 . . 120.9 ?
C14 C15 N3 . . 126.7(5) ?
C14 C15 C3 . . 119.5(5) ?
N3 C15 C3 . . 113.7(4) ?
N3 C16 N4 . . 127.4(4) ?
N3 C16 C4 . . 111.6(4) ?
N4 C16 C4 . . 121.0(4) ?
N4 C17 N2 . . 123.9(4) ?
N4 C17 C18 . . 120.6(4) ?
N2 C17 C18 . . 115.5(4) ?
C7 C18 C17 . . 122.9(4) ?
C7 C18 C19 . . 120.9(5) ?
C17 C18 C19 . . 116.1(4) ?
N5 C19 C18 . . 175.7(5) ?
C21 C20 C8 . . 121.4(5) ?
C21 C20 H9 . . 119.3 ?
C8 C20 H9 . . 119.3 ?
C20 C21 C11 . . 119.6(5) ?
C20 C21 H10 . . 120.2 ?
C11 C21 H10 . . 120.2 ?

loop_
_geom_bond_atom_site_label_1
_geom_bond_atom_site_label_2
_geom_bond_site_symmetry_2
_geom_bond_distance
_geom_bond_publ_flag
O1 C11 . 1.372(6) ?
O1 C12 . 1.421(7) ?
N1 C4 . 1.303(6) ?
N1 N2 . 1.370(5) ?
N2 C5 . 1.372(6) ?
N2 C17 . 1.390(6) ?
N3 C16 . 1.321(6) ?
N3 C15 . 1.408(6) ?
N4 C17 . 1.334(5) ?
N4 C16 . 1.340(6) ?
N5 C19 . 1.147(6) ?
C1 C2 . 1.376(7) ?
C1 C13 . 1.405(7) ?
C1 H1 . 0.93 ?
C2 C3 . 1.394(6) ?
C2 H6 . 0.93 ?
C3 C4 . 1.415(7) ?
C3 C15 . 1.415(6) ?
C4 C16 . 1.484(6) ?
C5 C6 . 1.344(6) ?
C5 H7 . 0.93 ?
C6 C7 . 1.415(6) ?
C6 H8 . 0.93 ?
C7 C18 . 1.384(6) ?
C7 C8 . 1.470(7) ?
C8 C9 . 1.384(7) ?
C8 C20 . 1.389(7) ?
C9 C10 . 1.383(6) ?
C9 H11 . 0.93 ?
C10 C11 . 1.369(7) ?
C10 H12 . 0.93 ?
C11 C21 . 1.380(7) ?
C12 H13 . 0.96 ?
C12 H2 . 0.96 ?
C12 H3 . 0.96 ?
C13 C14 . 1.377(7) ?
C13 H5 . 0.93 ?
C14 C15 . 1.387(7) ?
C14 H4 . 0.93 ?
C17 C18 . 1.430(7) ?
C18 C19 . 1.436(6) ?
C20 C21 . 1.375(7) ?
C20 H9 . 0.93 ?
C21 H10 . 0.93 ?

loop_
_geom_torsion_atom_site_label_1
_geom_torsion_atom_site_label_2
_geom_torsion_atom_site_label_3
_geom_torsion_atom_site_label_4
_geom_torsion_site_symmetry_1
_geom_torsion_site_symmetry_2
_geom_torsion_site_symmetry_3
_geom_torsion_site_symmetry_4
_geom_torsion
_geom_torsion_publ_flag
C4 N1 N2 C5 . . . . -179.9(4) ?
C4 N1 N2 C17 . . . . 0.9(6) ?
C13 C1 C2 C3 . . . . 1.1(8) ?
C1 C2 C3 C4 . . . . 176.6(5) ?
C1 C2 C3 C15 . . . . -2.1(8) ?
N2 N1 C4 C3 . . . . -179.5(5) ?
N2 N1 C4 C16 . . . . -0.5(6) ?
C2 C3 C4 N1 . . . . -0.5(9) ?
C15 C3 C4 N1 . . . . 178.4(5) ?
C2 C3 C4 C16 . . . . -179.6(5) ?
C15 C3 C4 C16 . . . . -0.7(5) ?
N1 N2 C5 C6 . . . . 177.8(4) ?
C17 N2 C5 C6 . . . . -3.0(7) ?
N2 C5 C6 C7 . . . . 0.5(7) ?
C5 C6 C7 C18 . . . . 3.1(7) ?
C5 C6 C7 C8 . . . . -176.6(4) ?
C18 C7 C8 C9 . . . . 134.8(5) ?
C6 C7 C8 C9 . . . . -45.6(6) ?
C18 C7 C8 C20 . . . . -46.5(7) ?
C6 C7 C8 C20 . . . . 133.2(5) ?
C20 C8 C9 C10 . . . . 3.3(8) ?
C7 C8 C9 C10 . . . . -178.0(5) ?
C8 C9 C10 C11 . . . . -1.9(8) ?
C9 C10 C11 O1 . . . . 178.8(5) ?
C9 C10 C11 C21 . . . . -1.3(9) ?
C12 O1 C11 C10 . . . . -7.1(8) ?
C12 O1 C11 C21 . . . . 173.0(5) ?
C2 C1 C13 C14 . . . . 0.3(9) ?
C1 C13 C14 C15 . . . . -0.8(8) ?
C13 C14 C15 N3 . . . . -179.1(5) ?
C13 C14 C15 C3 . . . . -0.2(7) ?
C16 N3 C15 C14 . . . . 177.0(5) ?
C16 N3 C15 C3 . . . . -1.9(5) ?
C2 C3 C15 C14 . . . . 1.7(8) ?
C4 C3 C15 C14 . . . . -177.4(4) ?
C2 C3 C15 N3 . . . . -179.3(4) ?
C4 C3 C15 N3 . . . . 1.6(6) ?
C15 N3 C16 N4 . . . . -178.5(4) ?
C15 N3 C16 C4 . . . . 1.4(5) ?
C17 N4 C16 N3 . . . . 179.5(4) ?
C17 N4 C16 C4 . . . . -0.4(6) ?
N1 C4 C16 N3 . . . . -179.6(4) ?
C3 C4 C16 N3 . . . . -0.4(5) ?
N1 C4 C16 N4 . . . . 0.3(7) ?
C3 C4 C16 N4 . . . . 179.5(4) ?
C16 N4 C17 N2 . . . . 0.7(6) ?
C16 N4 C17 C18 . . . . 178.8(4) ?
C5 N2 C17 N4 . . . . 179.8(4) ?
N1 N2 C17 N4 . . . . -1.1(6) ?
C5 N2 C17 C18 . . . . 1.6(6) ?
N1 N2 C17 C18 . . . . -179.2(4) ?
C6 C7 C18 C17 . . . . -4.5(6) ?
C8 C7 C18 C17 . . . . 175.2(4) ?
C6 C7 C18 C19 . . . . 172.6(4) ?
C8 C7 C18 C19 . . . . -7.7(7) ?
N4 C17 C18 C7 . . . . -176.0(4) ?
N2 C17 C18 C7 . . . . 2.2(6) ?
N4 C17 C18 C19 . . . . 6.8(6) ?
N2 C17 C18 C19 . . . . -175.0(4) ?
C7 C18 C19 N5 . . . . -55.(8) ?
C17 C18 C19 N5 . . . . 123.(8) ?
C9 C8 C20 C21 . . . . -1.6(8) ?
C7 C8 C20 C21 . . . . 179.7(5) ?
C8 C20 C21 C11 . . . . -1.5(9) ?
C10 C11 C21 C20 . . . . 3.0(9) ?
O1 C11 C21 C20 . . . . -177.1(5) ?
